data_4127730
loop_
_publ_author_name
'Wei, Fangfang'
'Lai, Shiu-Lun'
'Zhao, Shunan'
'Ng, Maggie'
'Chan, Mei-Yee'
'Yam, Vivian Wing-Wah'
'Wong, Keith Man-Chung'

_publ_section_title
;
 Ligand Mediated Luminescence Enhancement in Cyclometalated Rhodium(III)
 Complexes and Their Applications in Efficient Organic Light-Emitting
 Devices.
;
_journal_issue 32
_journal_name_full 'Journal of the American Chemical Society'
_journal_page_first 12863
_journal_page_last 12871
_journal_paper_doi 10.1021/jacs.9b06308
_journal_volume 141
_journal_year 2019
_chemical_formula_sum 'C93 H78 N8 O7 Rh2'
_chemical_formula_weight 1625.45
_space_group_crystal_system triclinic
_space_group_IT_number 2
_space_group_name_Hall '-P 1'
_space_group_name_H-M_alt 'P -1'
_symmetry_space_group_name_Hall '-P 1'
_symmetry_space_group_name_H-M 'P -1'
_atom_sites_solution_hydrogens geom
_atom_sites_solution_primary direct
_atom_sites_solution_secondary difmap
_audit_creation_method SHELXL-97
_cell_angle_alpha 101.064(2)
_cell_angle_beta 99.352(2)
_cell_angle_gamma 97.402(2)
_cell_formula_units_Z 1
_cell_length_a 8.5171(12)
_cell_length_b 15.355(2)
_cell_length_c 15.872(2)
_cell_measurement_reflns_used 5002
_cell_measurement_temperature 293(2)
_cell_measurement_theta_max 24.2707
_cell_measurement_theta_min 2.4573
_cell_volume 1982.5(5)
_computing_structure_refinement 'SHELXL-97 (Sheldrick, 1997)'
_computing_structure_solution 'SHELXS-97 (Sheldrick, 1990)'
_diffrn_ambient_temperature 293(2)
_diffrn_measured_fraction_theta_full 0.996
_diffrn_measured_fraction_theta_max 0.996
_diffrn_measurement_device_type bruker-CCD
_diffrn_radiation_monochromator graphite
_diffrn_radiation_source 'fine-focus sealed tube'
_diffrn_radiation_type MoK\a
_diffrn_radiation_wavelength 0.71073
_diffrn_reflns_av_R_equivalents 0.0279
_diffrn_reflns_av_sigmaI/netI 0.0430
_diffrn_reflns_limit_h_max 10
_diffrn_reflns_limit_h_min -10
_diffrn_reflns_limit_k_max 18
_diffrn_reflns_limit_k_min -18
_diffrn_reflns_limit_l_max 18
_diffrn_reflns_limit_l_min -18
_diffrn_reflns_number 13894
_diffrn_reflns_theta_full 25.01
_diffrn_reflns_theta_max 25.01
_diffrn_reflns_theta_min 2.46
_exptl_absorpt_coefficient_mu 0.478
_exptl_absorpt_correction_T_max 0.9146
_exptl_absorpt_correction_T_min 0.9062
_exptl_absorpt_correction_type multi-scan
_exptl_absorpt_process_details sadabs
_exptl_crystal_colour yellow
_exptl_crystal_density_diffrn 1.362
_exptl_crystal_density_method 'not measured'
_exptl_crystal_description block
_exptl_crystal_F_000 838
_exptl_crystal_size_max 0.21
_exptl_crystal_size_mid 0.20
_exptl_crystal_size_min 0.19
_refine_diff_density_max 1.360
_refine_diff_density_min -0.339
_refine_diff_density_rms 0.102
_refine_ls_extinction_method none
_refine_ls_goodness_of_fit_ref 1.062
_refine_ls_hydrogen_treatment mixed
_refine_ls_matrix_type full
_refine_ls_number_parameters 505
_refine_ls_number_reflns 6951
_refine_ls_number_restraints 25
_refine_ls_restrained_S_all 1.077
_refine_ls_R_factor_all 0.0573
_refine_ls_R_factor_gt 0.0465
_refine_ls_shift/su_max 0.001
_refine_ls_shift/su_mean 0.000
_refine_ls_structure_factor_coef Fsqd
_refine_ls_weighting_details 'calc w=1/[\s^2^(Fo^2^)+(0.0841P)^2^+1.5045P] where P=(Fo^2^+2Fc^2^)/3'
_refine_ls_weighting_scheme calc
_refine_ls_wR_factor_gt 0.1307
_refine_ls_wR_factor_ref 0.1400
_reflns_number_gt 5851
_reflns_number_total 6951
_reflns_threshold_expression >2sigma(I)
_cod_data_source_file ja9b06308_si_002.cif
_cod_data_source_block Rh-(dpqx)2-acac
_cod_database_code 4127730

loop_
_symmetry_equiv_pos_as_xyz
'x, y, z'
'-x, -y, -z'

loop_
_atom_site_label
_atom_site_type_symbol
_atom_site_fract_x
_atom_site_fract_y
_atom_site_fract_z
_atom_site_U_iso_or_equiv
_atom_site_adp_type
_atom_site_occupancy
_atom_site_symmetry_multiplicity
_atom_site_calc_flag
_atom_site_refinement_flags
Rh2 Rh 0.21821(4) 0.252172(19) 0.757908(19) 0.03091(13) Uani 1 1 d .
N1 N 0.0468(4) 0.1467(2) 0.6883(2) 0.0308(7) Uani 1 1 d .
N3 N 0.3804(4) 0.3618(2) 0.8313(2) 0.0338(7) Uani 1 1 d .
O1 O 0.3721(3) 0.1508(2) 0.7507(2) 0.0433(7) Uani 1 1 d .
O2 O 0.3150(4) 0.2912(2) 0.6499(2) 0.0486(8) Uani 1 1 d .
O3 O 0.1321(17) 0.4446(8) 0.4695(8) 0.141(4) Uani 0.50 1 d PDU
H3WA H 0.1705 0.4378 0.4154 0.211 Uiso 0.50 1 d PR
O4 O 0.4110(7) 0.9828(4) 0.0638(4) 0.127(2) Uani 1 1 d U
H4WC H 0.4284 1.0100 0.1250 0.191 Uiso 1 1 d R
C1 C 0.5763(7) 0.0691(4) 0.7163(4) 0.0819(19) Uani 1 1 d .
H1A H 0.5446 0.0418 0.7618 0.123 Uiso 1 1 calc R
H1B H 0.6878 0.0963 0.7332 0.123 Uiso 1 1 calc R
H1C H 0.5612 0.0240 0.6633 0.123 Uiso 1 1 calc R
C2 C 0.4736(5) 0.1406(3) 0.7012(3) 0.0481(11) Uani 1 1 d .
C3 C 0.5004(6) 0.1877(4) 0.6381(3) 0.0585(13) Uani 1 1 d .
H3A H 0.5802 0.1719 0.6073 0.070 Uiso 1 1 calc R
C4 C 0.4223(6) 0.2566(4) 0.6147(3) 0.0559(13) Uani 1 1 d .
C5 C 0.4675(9) 0.2973(5) 0.5399(4) 0.099(2) Uani 1 1 d .
H5A H 0.4043 0.3435 0.5313 0.149 Uiso 1 1 calc R
H5B H 0.4466 0.2512 0.4873 0.149 Uiso 1 1 calc R
H5C H 0.5800 0.3228 0.5538 0.149 Uiso 1 1 calc R
C6 C -0.0306(5) 0.1302(3) 0.6016(3) 0.0356(9) Uani 1 1 d .
C7 C -0.0198(5) 0.1964(3) 0.5519(3) 0.0440(10) Uani 1 1 d .
H7A H 0.0491 0.2510 0.5747 0.053 Uiso 1 1 calc R
C8 C -0.1120(6) 0.1799(4) 0.4695(3) 0.0542(12) Uani 1 1 d .
H8A H -0.1058 0.2238 0.4365 0.065 Uiso 1 1 calc R
C9 C -0.2153(6) 0.0979(4) 0.4345(3) 0.0561(13) Uani 1 1 d .
H9A H -0.2791 0.0887 0.3791 0.067 Uiso 1 1 calc R
C10 C -0.2243(6) 0.0312(3) 0.4800(3) 0.0497(11) Uani 1 1 d .
H10A H -0.2911 -0.0236 0.4550 0.060 Uiso 1 1 calc R
C11 C -0.1319(5) 0.0457(3) 0.5650(3) 0.0387(9) Uani 1 1 d .
C12 C 0.1426(4) 0.2089(3) 0.8554(2) 0.0304(8) Uani 1 1 d .
C13 C -0.0551(5) -0.0059(3) 0.6895(3) 0.0343(9) Uani 1 1 d .
C14 C -0.0355(5) -0.0856(3) 0.7277(3) 0.0421(10) Uani 1 1 d .
C15 C -0.1535(7) -0.1615(3) 0.7033(4) 0.0580(13) Uani 1 1 d .
H15A H -0.2508 -0.1605 0.6675 0.070 Uiso 1 1 calc R
C16 C -0.1274(9) -0.2389(4) 0.7321(5) 0.082(2) Uani 1 1 d .
H16A H -0.2065 -0.2899 0.7145 0.099 Uiso 1 1 calc R
C17 C 0.0151(10) -0.2410(4) 0.7867(5) 0.081(2) Uani 1 1 d .
H17A H 0.0312 -0.2930 0.8064 0.097 Uiso 1 1 calc R
C18 C 0.1326(8) -0.1664(4) 0.8118(4) 0.0686(16) Uani 1 1 d .
H18A H 0.2283 -0.1677 0.8489 0.082 Uiso 1 1 calc R
C19 C 0.1092(6) -0.0886(3) 0.7818(3) 0.0508(12) Uani 1 1 d .
H19A H 0.1904 -0.0385 0.7981 0.061 Uiso 1 1 calc R
C20 C 0.0174(4) 0.0847(3) 0.7352(3) 0.0320(8) Uani 1 1 d .
C21 C 0.0562(4) 0.1200(3) 0.8298(2) 0.0319(8) Uani 1 1 d .
C22 C -0.0023(5) 0.0778(3) 0.8918(3) 0.0407(10) Uani 1 1 d .
H22A H -0.0611 0.0198 0.8747 0.049 Uiso 1 1 calc R
C23 C 0.0276(6) 0.1226(3) 0.9787(3) 0.0461(11) Uani 1 1 d .
H23A H -0.0107 0.0946 1.0201 0.055 Uiso 1 1 calc R
C24 C 0.1140(5) 0.2087(3) 1.0040(3) 0.0448(10) Uani 1 1 d .
H24A H 0.1345 0.2381 1.0626 0.054 Uiso 1 1 calc R
C25 C 0.1705(5) 0.2519(3) 0.9437(3) 0.0392(9) Uani 1 1 d .
H25A H 0.2277 0.3102 0.9619 0.047 Uiso 1 1 calc R
C26 C 0.5285(5) 0.3639(3) 0.8840(3) 0.0357(9) Uani 1 1 d .
C27 C 0.5760(5) 0.2860(3) 0.9056(3) 0.0454(10) Uani 1 1 d .
H27A H 0.5095 0.2306 0.8831 0.054 Uiso 1 1 calc R
C28 C 0.7207(6) 0.2915(4) 0.9601(3) 0.0547(12) Uani 1 1 d .
H28A H 0.7531 0.2393 0.9734 0.066 Uiso 1 1 calc R
C29 C 0.8203(6) 0.3743(4) 0.9960(3) 0.0571(13) Uani 1 1 d .
H29A H 0.9180 0.3768 1.0331 0.069 Uiso 1 1 calc R
C30 C 0.7759(6) 0.4511(4) 0.9773(3) 0.0534(12) Uani 1 1 d .
H30A H 0.8420 0.5060 1.0027 0.064 Uiso 1 1 calc R
C31 C 0.6294(5) 0.4480(3) 0.9191(3) 0.0396(10) Uani 1 1 d .
C32 C 0.0779(5) 0.3445(3) 0.7615(2) 0.0335(8) Uani 1 1 d .
C33 C 0.4580(5) 0.5193(3) 0.8390(3) 0.0373(9) Uani 1 1 d .
C34 C 0.4418(5) 0.5970(3) 0.7969(3) 0.0436(10) Uani 1 1 d .
C35 C 0.4996(6) 0.6842(3) 0.8442(4) 0.0565(13) Uani 1 1 d .
H35A H 0.5385 0.6947 0.9041 0.068 Uiso 1 1 calc R
C36 C 0.4998(7) 0.7558(4) 0.8026(5) 0.0750(18) Uani 1 1 d .
H36A H 0.5415 0.8139 0.8343 0.090 Uiso 1 1 calc R
C37 C 0.4387(8) 0.7409(5) 0.7151(5) 0.084(2) Uani 1 1 d .
H37A H 0.4373 0.7893 0.6877 0.101 Uiso 1 1 calc R
C38 C 0.3796(8) 0.6556(5) 0.6675(4) 0.0786(18) Uani 1 1 d .
H38A H 0.3379 0.6459 0.6080 0.094 Uiso 1 1 calc R
C39 C 0.3823(7) 0.5836(4) 0.7086(4) 0.0611(14) Uani 1 1 d .
H39A H 0.3433 0.5254 0.6760 0.073 Uiso 1 1 calc R
C40 C 0.3382(5) 0.4394(3) 0.8168(2) 0.0338(9) Uani 1 1 d .
C41 C 0.1639(5) 0.4327(3) 0.7838(3) 0.0348(9) Uani 1 1 d .
C42 C 0.0826(5) 0.5068(3) 0.7868(3) 0.0450(10) Uani 1 1 d .
H42A H 0.1398 0.5651 0.8017 0.054 Uiso 1 1 calc R
C43 C -0.0852(6) 0.4915(3) 0.7670(3) 0.0517(12) Uani 1 1 d .
H43A H -0.1406 0.5400 0.7681 0.062 Uiso 1 1 calc R
C44 C -0.1698(5) 0.4053(3) 0.7458(3) 0.0470(11) Uani 1 1 d .
H44A H -0.2820 0.3962 0.7336 0.056 Uiso 1 1 calc R
C45 C -0.0912(5) 0.3323(3) 0.7424(3) 0.0399(10) Uani 1 1 d .
H45A H -0.1505 0.2744 0.7274 0.048 Uiso 1 1 calc R
C46 C 0.040(2) 0.5122(13) 0.4719(16) 0.165(9) Uani 0.50 1 d PDU
H46A H 0.0340 0.5355 0.4198 0.248 Uiso 0.50 1 d PR
H46B H -0.0665 0.4902 0.4789 0.248 Uiso 0.50 1 d PR
H46C H 0.0919 0.5591 0.5216 0.248 Uiso 0.50 1 d PR
C47 C 0.5392(14) 0.9404(7) 0.0467(8) 0.162(4) Uani 1 1 d U
H47A H 0.5874 0.9662 0.0046 0.243 Uiso 1 1 d R
H47B H 0.6187 0.9467 0.0987 0.243 Uiso 1 1 d R
H47C H 0.4983 0.8777 0.0226 0.243 Uiso 1 1 d R
N2 N -0.1333(4) -0.0226(2) 0.6075(2) 0.0409(8) Uani 1 1 d .
N4 N 0.5961(4) 0.5239(2) 0.8922(2) 0.0427(8) Uani 1 1 d .

loop_
_atom_site_aniso_label
_atom_site_aniso_U_11
_atom_site_aniso_U_22
_atom_site_aniso_U_33
_atom_site_aniso_U_23
_atom_site_aniso_U_13
_atom_site_aniso_U_12
Rh2 0.03039(19) 0.03040(19) 0.03131(19) 0.00682(12) 0.00529(13) 0.00331(12)
N1 0.0315(17) 0.0298(17) 0.0318(17) 0.0054(13) 0.0081(13) 0.0069(14)
N3 0.0311(17) 0.0368(18) 0.0321(17) 0.0068(14) 0.0053(14) 0.0026(14)
O1 0.0350(16) 0.0428(17) 0.0520(18) 0.0070(14) 0.0097(14) 0.0090(13)
O2 0.0525(19) 0.0522(19) 0.0413(17) 0.0138(14) 0.0132(15) -0.0009(15)
O3 0.177(9) 0.118(7) 0.122(7) 0.018(6) -0.004(7) 0.060(7)
O4 0.121(4) 0.128(4) 0.141(5) 0.018(3) 0.090(4) -0.010(3)
C1 0.062(4) 0.096(5) 0.088(4) 0.001(4) 0.015(3) 0.042(3)
C2 0.031(2) 0.054(3) 0.050(3) -0.006(2) 0.002(2) 0.006(2)
C3 0.040(3) 0.078(4) 0.054(3) -0.001(3) 0.018(2) 0.009(3)
C4 0.047(3) 0.071(3) 0.041(3) 0.001(2) 0.017(2) -0.014(3)
C5 0.103(5) 0.136(7) 0.073(4) 0.039(4) 0.045(4) 0.009(5)
C6 0.033(2) 0.043(2) 0.031(2) 0.0042(17) 0.0066(16) 0.0104(18)
C7 0.046(3) 0.047(3) 0.040(2) 0.011(2) 0.0073(19) 0.008(2)
C8 0.061(3) 0.066(3) 0.040(3) 0.021(2) 0.007(2) 0.019(3)
C9 0.049(3) 0.076(4) 0.037(2) 0.007(2) -0.004(2) 0.011(3)
C10 0.043(3) 0.053(3) 0.042(3) -0.004(2) -0.001(2) 0.003(2)
C11 0.034(2) 0.043(2) 0.037(2) 0.0007(18) 0.0071(17) 0.0112(18)
C12 0.0272(19) 0.034(2) 0.031(2) 0.0081(16) 0.0065(15) 0.0085(16)
C13 0.029(2) 0.031(2) 0.043(2) 0.0042(17) 0.0112(17) 0.0039(16)
C14 0.049(3) 0.032(2) 0.048(2) 0.0068(19) 0.019(2) 0.0083(19)
C15 0.062(3) 0.040(3) 0.073(3) 0.010(2) 0.020(3) 0.003(2)
C16 0.108(5) 0.035(3) 0.112(5) 0.018(3) 0.048(4) 0.004(3)
C17 0.121(6) 0.049(3) 0.101(5) 0.034(3) 0.059(5) 0.045(4)
C18 0.086(4) 0.071(4) 0.069(4) 0.029(3) 0.032(3) 0.046(3)
C19 0.057(3) 0.045(3) 0.056(3) 0.014(2) 0.016(2) 0.021(2)
C20 0.0263(19) 0.034(2) 0.037(2) 0.0071(17) 0.0069(16) 0.0076(16)
C21 0.032(2) 0.032(2) 0.033(2) 0.0073(16) 0.0077(16) 0.0069(16)
C22 0.044(2) 0.037(2) 0.044(2) 0.0117(19) 0.0146(19) 0.0066(19)
C23 0.054(3) 0.052(3) 0.039(2) 0.020(2) 0.015(2) 0.012(2)
C24 0.048(3) 0.057(3) 0.030(2) 0.008(2) 0.0085(19) 0.014(2)
C25 0.040(2) 0.039(2) 0.035(2) 0.0046(18) 0.0037(18) 0.0049(18)
C26 0.028(2) 0.044(2) 0.033(2) 0.0061(18) 0.0048(16) 0.0046(17)
C27 0.042(2) 0.043(2) 0.048(3) 0.010(2) 0.001(2) 0.005(2)
C28 0.047(3) 0.061(3) 0.056(3) 0.017(2) -0.003(2) 0.016(2)
C29 0.039(3) 0.075(4) 0.053(3) 0.014(3) -0.009(2) 0.012(2)
C30 0.038(2) 0.062(3) 0.050(3) 0.005(2) -0.004(2) 0.000(2)
C31 0.032(2) 0.049(3) 0.036(2) 0.0063(19) 0.0066(17) 0.0021(19)
C32 0.034(2) 0.038(2) 0.0277(19) 0.0095(16) 0.0045(16) 0.0037(17)
C33 0.037(2) 0.035(2) 0.038(2) 0.0022(17) 0.0084(18) 0.0013(17)
C34 0.038(2) 0.038(2) 0.054(3) 0.012(2) 0.009(2) 0.0007(19)
C35 0.044(3) 0.046(3) 0.078(4) 0.013(3) 0.011(2) 0.002(2)
C36 0.062(4) 0.041(3) 0.125(6) 0.025(3) 0.019(4) 0.004(3)
C37 0.064(4) 0.075(4) 0.131(6) 0.062(4) 0.022(4) 0.013(3)
C38 0.077(4) 0.092(5) 0.077(4) 0.048(4) 0.014(3) 0.005(4)
C39 0.064(3) 0.057(3) 0.060(3) 0.020(3) 0.010(3) -0.005(3)
C40 0.035(2) 0.036(2) 0.030(2) 0.0062(16) 0.0069(16) 0.0037(17)
C41 0.032(2) 0.037(2) 0.035(2) 0.0084(17) 0.0057(17) 0.0032(17)
C42 0.043(2) 0.035(2) 0.055(3) 0.008(2) 0.006(2) 0.0069(19)
C43 0.045(3) 0.045(3) 0.067(3) 0.012(2) 0.008(2) 0.019(2)
C44 0.032(2) 0.051(3) 0.055(3) 0.007(2) 0.004(2) 0.011(2)
C45 0.036(2) 0.037(2) 0.043(2) 0.0061(18) 0.0056(18) 0.0001(18)
C46 0.165(12) 0.171(12) 0.148(12) 0.029(9) 0.038(9) -0.016(9)
C47 0.165(8) 0.136(7) 0.174(8) 0.088(6) -0.045(6) 0.004(6)
N2 0.0380(19) 0.0375(19) 0.043(2) 0.0003(16) 0.0072(16) 0.0051(15)
N4 0.0359(19) 0.044(2) 0.045(2) 0.0073(17) 0.0048(16) -0.0004(16)

loop_
_atom_type_symbol
_atom_type_description
_atom_type_scat_dispersion_real
_atom_type_scat_dispersion_imag
_atom_type_scat_source
C C 0.0033 0.0016 'International Tables Vol C Tables 4.2.6.8 and 6.1.1.4'
H H 0.0000 0.0000 'International Tables Vol C Tables 4.2.6.8 and 6.1.1.4'
N N 0.0061 0.0033 'International Tables Vol C Tables 4.2.6.8 and 6.1.1.4'
O O 0.0106 0.0060 'International Tables Vol C Tables 4.2.6.8 and 6.1.1.4'
Rh Rh -1.1178 0.9187 'International Tables Vol C Tables 4.2.6.8 and 6.1.1.4'

loop_
_geom_angle_atom_site_label_1
_geom_angle_atom_site_label_2
_geom_angle_atom_site_label_3
_geom_angle
_geom_angle_site_symmetry_1
C12 Rh2 C32 92.63(15) .
C12 Rh2 N1 80.81(14) .
C32 Rh2 N1 96.85(14) .
C12 Rh2 N3 97.47(14) .
C32 Rh2 N3 80.22(15) .
N1 Rh2 N3 176.57(12) .
C12 Rh2 O1 88.59(13) .
C32 Rh2 O1 178.63(13) .
N1 Rh2 O1 82.73(12) .
N3 Rh2 O1 100.23(12) .
C12 Rh2 O2 175.08(13) .
C32 Rh2 O2 92.29(14) .
N1 Rh2 O2 98.60(12) .
N3 Rh2 O2 83.37(12) .
O1 Rh2 O2 86.49(12) .
C20 N1 C6 118.9(3) .
C20 N1 Rh2 111.8(2) .
C6 N1 Rh2 129.1(3) .
C40 N3 C26 118.7(3) .
C40 N3 Rh2 112.1(2) .
C26 N3 Rh2 128.8(3) .
C2 O1 Rh2 126.1(3) .
C4 O2 Rh2 125.5(3) .
C46 O3 H3WA 107.2 .
C47 O4 H4WC 109.6 .
C2 C1 H1A 109.5 .
C2 C1 H1B 109.5 .
H1A C1 H1B 109.5 .
C2 C1 H1C 109.5 .
H1A C1 H1C 109.5 .
H1B C1 H1C 109.5 .
O1 C2 C3 127.0(4) .
O1 C2 C1 114.5(5) .
C3 C2 C1 118.5(5) .
C2 C3 C4 127.9(4) .
C2 C3 H3A 116.1 .
C4 C3 H3A 116.1 .
O2 C4 C3 126.8(5) .
O2 C4 C5 114.3(5) .
C3 C4 C5 118.9(5) .
C4 C5 H5A 109.5 .
C4 C5 H5B 109.5 .
H5A C5 H5B 109.5 .
C4 C5 H5C 109.5 .
H5A C5 H5C 109.5 .
H5B C5 H5C 109.5 .
N1 C6 C7 121.7(4) .
N1 C6 C11 118.2(4) .
C7 C6 C11 120.0(4) .
C8 C7 C6 119.3(4) .
C8 C7 H7A 120.3 .
C6 C7 H7A 120.3 .
C7 C8 C9 120.7(5) .
C7 C8 H8A 119.6 .
C9 C8 H8A 119.6 .
C10 C9 C8 121.2(4) .
C10 C9 H9A 119.4 .
C8 C9 H9A 119.4 .
C9 C10 C11 119.7(4) .
C9 C10 H10A 120.1 .
C11 C10 H10A 120.1 .
N2 C11 C10 119.3(4) .
N2 C11 C6 121.5(4) .
C10 C11 C6 119.0(4) .
C25 C12 C21 118.3(4) .
C25 C12 Rh2 128.8(3) .
C21 C12 Rh2 112.7(3) .
N2 C13 C20 120.9(4) .
N2 C13 C14 116.0(4) .
C20 C13 C14 122.9(4) .
C15 C14 C19 118.8(4) .
C15 C14 C13 120.6(4) .
C19 C14 C13 120.3(4) .
C16 C15 C14 120.3(6) .
C16 C15 H15A 119.8 .
C14 C15 H15A 119.8 .
C17 C16 C15 120.5(6) .
C17 C16 H16A 119.7 .
C15 C16 H16A 119.7 .
C18 C17 C16 119.9(5) .
C18 C17 H17A 120.0 .
C16 C17 H17A 120.0 .
C17 C18 C19 120.2(6) .
C17 C18 H18A 119.9 .
C19 C18 H18A 119.9 .
C18 C19 C14 120.2(5) .
C18 C19 H19A 119.9 .
C14 C19 H19A 119.9 .
N1 C20 C13 118.7(3) .
N1 C20 C21 114.0(3) .
C13 C20 C21 127.2(4) .
C22 C21 C12 120.2(4) .
C22 C21 C20 125.2(4) .
C12 C21 C20 114.1(3) .
C23 C22 C21 119.8(4) .
C23 C22 H22A 120.1 .
C21 C22 H22A 120.1 .
C24 C23 C22 120.1(4) .
C24 C23 H23A 119.9 .
C22 C23 H23A 119.9 .
C25 C24 C23 120.9(4) .
C25 C24 H24A 119.5 .
C23 C24 H24A 119.5 .
C24 C25 C12 120.6(4) .
C24 C25 H25A 119.7 .
C12 C25 H25A 119.7 .
N3 C26 C27 121.6(4) .
N3 C26 C31 118.5(4) .
C27 C26 C31 119.8(4) .
C28 C27 C26 119.7(4) .
C28 C27 H27A 120.1 .
C26 C27 H27A 120.1 .
C27 C28 C29 120.9(5) .
C27 C28 H28A 119.5 .
C29 C28 H28A 119.5 .
C30 C29 C28 120.6(4) .
C30 C29 H29A 119.7 .
C28 C29 H29A 119.7 .
C29 C30 C31 120.3(5) .
C29 C30 H30A 119.9 .
C31 C30 H30A 119.9 .
N4 C31 C26 121.5(4) .
N4 C31 C30 119.6(4) .
C26 C31 C30 118.6(4) .
C45 C32 C41 118.4(4) .
C45 C32 Rh2 128.4(3) .
C41 C32 Rh2 113.2(3) .
N4 C33 C40 121.1(4) .
N4 C33 C34 116.0(4) .
C40 C33 C34 122.5(4) .
C39 C34 C35 118.6(5) .
C39 C34 C33 120.6(4) .
C35 C34 C33 120.5(4) .
C36 C35 C34 120.3(5) .
C36 C35 H35A 119.9 .
C34 C35 H35A 119.9 .
C37 C36 C35 120.1(6) .
C37 C36 H36A 120.0 .
C35 C36 H36A 120.0 .
C36 C37 C38 120.5(6) .
C36 C37 H37A 119.7 .
C38 C37 H37A 119.7 .
C37 C38 C39 119.6(6) .
C37 C38 H38A 120.2 .
C39 C38 H38A 120.2 .
C34 C39 C38 120.8(5) .
C34 C39 H39A 119.6 .
C38 C39 H39A 119.6 .
N3 C40 C33 119.5(4) .
N3 C40 C41 113.4(3) .
C33 C40 C41 127.0(4) .
C42 C41 C32 120.8(4) .
C42 C41 C40 124.1(4) .
C32 C41 C40 114.3(3) .
C43 C42 C41 118.9(4) .
C43 C42 H42A 120.6 .
C41 C42 H42A 120.6 .
C44 C43 C42 120.5(4) .
C44 C43 H43A 119.7 .
C42 C43 H43A 119.7 .
C43 C44 C45 121.0(4) .
C43 C44 H44A 119.5 .
C45 C44 H44A 119.5 .
C44 C45 C32 120.4(4) .
C44 C45 H45A 119.8 .
C32 C45 H45A 119.8 .
C46 C46 O3 95.8(19) 2_566
C46 C46 H46A 144.8 2_566
O3 C46 H46A 111.4 .
C46 C46 H46B 37.3 2_566
O3 C46 H46B 110.1 .
H46A C46 H46B 109.5 .
C46 C46 H46C 81.9 2_566
O3 C46 H46C 106.9 .
H46A C46 H46C 109.5 .
H46B C46 H46C 109.5 .
O4 C47 H47A 108.7 .
O4 C47 H47B 111.6 .
H47A C47 H47B 109.5 .
O4 C47 H47C 108.1 .
H47A C47 H47C 109.5 .
H47B C47 H47C 109.5 .
C13 N2 C11 118.4(4) .
C33 N4 C31 118.2(4) .

loop_
_geom_bond_atom_site_label_1
_geom_bond_atom_site_label_2
_geom_bond_distance
_geom_bond_site_symmetry_2
Rh2 C12 1.964(4) .
Rh2 C32 1.966(4) .
Rh2 N1 2.038(3) .
Rh2 N3 2.056(3) .
Rh2 O1 2.159(3) .
Rh2 O2 2.170(3) .
N1 C20 1.338(5) .
N1 C6 1.387(5) .
N3 C40 1.339(5) .
N3 C26 1.388(5) .
O1 C2 1.264(5) .
O2 C4 1.268(6) .
O3 C46 1.376(10) .
O3 H3WA 0.9599 .
O4 C47 1.378(12) .
O4 H4WC 0.9601 .
C1 C2 1.520(7) .
C1 H1A 0.9600 .
C1 H1B 0.9600 .
C1 H1C 0.9600 .
C2 C3 1.373(7) .
C3 C4 1.397(8) .
C3 H3A 0.9300 .
C4 C5 1.522(7) .
C5 H5A 0.9600 .
C5 H5B 0.9600 .
C5 H5C 0.9600 .
C6 C7 1.405(6) .
C6 C11 1.422(6) .
C7 C8 1.371(6) .
C7 H7A 0.9300 .
C8 C9 1.399(7) .
C8 H8A 0.9300 .
C9 C10 1.363(7) .
C9 H9A 0.9300 .
C10 C11 1.408(6) .
C10 H10A 0.9300 .
C11 N2 1.352(6) .
C12 C25 1.398(5) .
C12 C21 1.415(5) .
C13 N2 1.322(5) .
C13 C20 1.446(5) .
C13 C14 1.482(6) .
C14 C15 1.385(6) .
C14 C19 1.395(6) .
C15 C16 1.383(8) .
C15 H15A 0.9300 .
C16 C17 1.379(9) .
C16 H16A 0.9300 .
C17 C18 1.368(9) .
C17 H17A 0.9300 .
C18 C19 1.394(7) .
C18 H18A 0.9300 .
C19 H19A 0.9300 .
C20 C21 1.462(5) .
C21 C22 1.399(6) .
C22 C23 1.384(6) .
C22 H22A 0.9300 .
C23 C24 1.379(7) .
C23 H23A 0.9300 .
C24 C25 1.377(6) .
C24 H24A 0.9300 .
C25 H25A 0.9300 .
C26 C27 1.397(6) .
C26 C31 1.414(6) .
C27 C28 1.369(6) .
C27 H27A 0.9300 .
C28 C29 1.396(7) .
C28 H28A 0.9300 .
C29 C30 1.354(7) .
C29 H29A 0.9300 .
C30 C31 1.416(6) .
C30 H30A 0.9300 .
C31 N4 1.363(6) .
C32 C45 1.403(6) .
C32 C41 1.405(6) .
C33 N4 1.316(5) .
C33 C40 1.437(5) .
C33 C34 1.487(6) .
C34 C39 1.376(7) .
C34 C35 1.387(6) .
C35 C36 1.386(8) .
C35 H35A 0.9300 .
C36 C37 1.364(9) .
C36 H36A 0.9300 .
C37 C38 1.366(9) .
C37 H37A 0.9300 .
C38 C39 1.388(8) .
C38 H38A 0.9300 .
C39 H39A 0.9300 .
C40 C41 1.475(5) .
C41 C42 1.404(6) .
C42 C43 1.391(6) .
C42 H42A 0.9300 .
C43 C44 1.374(6) .
C43 H43A 0.9300 .
C44 C45 1.375(6) .
C44 H44A 0.9300 .
C45 H45A 0.9300 .
C46 C46 1.29(4) 2_566
C46 H46A 0.9599 .
C46 H46B 0.9601 .
C46 H46C 0.9601 .
C47 H47A 0.9601 .
C47 H47B 0.9600 .
C47 H47C 0.9600 .

loop_
_geom_torsion_atom_site_label_1
_geom_torsion_atom_site_label_2
_geom_torsion_atom_site_label_3
_geom_torsion_atom_site_label_4
_geom_torsion
C12 Rh2 N1 C20 -23.7(3)
C32 Rh2 N1 C20 -115.3(3)
N3 Rh2 N1 C20 -84(2)
O1 Rh2 N1 C20 66.0(3)
O2 Rh2 N1 C20 151.3(3)
C12 Rh2 N1 C6 160.6(3)
C32 Rh2 N1 C6 69.0(3)
N3 Rh2 N1 C6 100(2)
O1 Rh2 N1 C6 -109.7(3)
O2 Rh2 N1 C6 -24.4(3)
C12 Rh2 N3 C40 -115.4(3)
C32 Rh2 N3 C40 -24.0(3)
N1 Rh2 N3 C40 -56(2)
O1 Rh2 N3 C40 154.6(3)
O2 Rh2 N3 C40 69.4(3)
C12 Rh2 N3 C26 71.8(3)
C32 Rh2 N3 C26 163.1(3)
N1 Rh2 N3 C26 131.4(19)
O1 Rh2 N3 C26 -18.2(3)
O2 Rh2 N3 C26 -103.4(3)
C12 Rh2 O1 C2 -175.3(3)
C32 Rh2 O1 C2 31(6)
N1 Rh2 O1 C2 103.8(3)
N3 Rh2 O1 C2 -78.0(3)
O2 Rh2 O1 C2 4.6(3)
C12 Rh2 O2 C4 -1.8(17)
C32 Rh2 O2 C4 178.3(4)
N1 Rh2 O2 C4 -84.4(4)
N3 Rh2 O2 C4 98.4(4)
O1 Rh2 O2 C4 -2.3(4)
Rh2 O1 C2 C3 -4.4(7)
Rh2 O1 C2 C1 174.5(3)
O1 C2 C3 C4 -0.1(9)
C1 C2 C3 C4 -179.0(5)
Rh2 O2 C4 C3 -0.5(7)
Rh2 O2 C4 C5 180.0(4)
C2 C3 C4 O2 2.9(9)
C2 C3 C4 C5 -177.7(5)
C20 N1 C6 C7 172.5(4)
Rh2 N1 C6 C7 -12.1(5)
C20 N1 C6 C11 -3.1(5)
Rh2 N1 C6 C11 172.3(3)
N1 C6 C7 C8 -173.2(4)
C11 C6 C7 C8 2.3(6)
C6 C7 C8 C9 -0.4(7)
C7 C8 C9 C10 -1.8(8)
C8 C9 C10 C11 2.0(7)
C9 C10 C11 N2 -175.7(4)
C9 C10 C11 C6 -0.1(7)
N1 C6 C11 N2 -10.9(6)
C7 C6 C11 N2 173.4(4)
N1 C6 C11 C10 173.6(4)
C7 C6 C11 C10 -2.1(6)
C32 Rh2 C12 C25 -69.4(4)
N1 Rh2 C12 C25 -166.0(4)
N3 Rh2 C12 C25 11.0(4)
O1 Rh2 C12 C25 111.2(4)
O2 Rh2 C12 C25 110.6(15)
C32 Rh2 C12 C21 114.2(3)
N1 Rh2 C12 C21 17.7(3)
N3 Rh2 C12 C21 -165.3(3)
O1 Rh2 C12 C21 -65.2(3)
O2 Rh2 C12 C21 -65.7(16)
N2 C13 C14 C15 -33.4(6)
C20 C13 C14 C15 151.7(4)
N2 C13 C14 C19 140.1(4)
C20 C13 C14 C19 -34.8(6)
C19 C14 C15 C16 -0.3(7)
C13 C14 C15 C16 173.3(5)
C14 C15 C16 C17 1.3(9)
C15 C16 C17 C18 -0.9(10)
C16 C17 C18 C19 -0.5(9)
C17 C18 C19 C14 1.4(8)
C15 C14 C19 C18 -1.0(7)
C13 C14 C19 C18 -174.6(4)
C6 N1 C20 C13 17.4(5)
Rh2 N1 C20 C13 -158.8(3)
C6 N1 C20 C21 -159.3(3)
Rh2 N1 C20 C21 24.5(4)
N2 C13 C20 N1 -19.4(5)
C14 C13 C20 N1 155.2(4)
N2 C13 C20 C21 156.7(4)
C14 C13 C20 C21 -28.6(6)
C25 C12 C21 C22 1.4(6)
Rh2 C12 C21 C22 178.2(3)
C25 C12 C21 C20 173.4(3)
Rh2 C12 C21 C20 -9.9(4)
N1 C20 C21 C22 161.3(4)
C13 C20 C21 C22 -15.1(6)
N1 C20 C21 C12 -10.2(5)
C13 C20 C21 C12 173.5(4)
C12 C21 C22 C23 -1.4(6)
C20 C21 C22 C23 -172.4(4)
C21 C22 C23 C24 0.4(7)
C22 C23 C24 C25 0.7(7)
C23 C24 C25 C12 -0.6(7)
C21 C12 C25 C24 -0.4(6)
Rh2 C12 C25 C24 -176.6(3)
C40 N3 C26 C27 176.4(4)
Rh2 N3 C26 C27 -11.2(6)
C40 N3 C26 C31 -0.8(5)
Rh2 N3 C26 C31 171.6(3)
N3 C26 C27 C28 -177.8(4)
C31 C26 C27 C28 -0.6(7)
C26 C27 C28 C29 1.4(8)
C27 C28 C29 C30 -0.3(8)
C28 C29 C30 C31 -1.6(8)
N3 C26 C31 N4 -10.1(6)
C27 C26 C31 N4 172.7(4)
N3 C26 C31 C30 176.1(4)
C27 C26 C31 C30 -1.2(6)
C29 C30 C31 N4 -171.7(5)
C29 C30 C31 C26 2.3(7)
C12 Rh2 C32 C45 -66.2(4)
N1 Rh2 C32 C45 14.8(4)
N3 Rh2 C32 C45 -163.4(4)
O1 Rh2 C32 C45 87(6)
O2 Rh2 C32 C45 113.8(4)
C12 Rh2 C32 C41 115.8(3)
N1 Rh2 C32 C41 -163.2(3)
N3 Rh2 C32 C41 18.7(3)
O1 Rh2 C32 C41 -91(6)
O2 Rh2 C32 C41 -64.2(3)
N4 C33 C34 C39 133.4(5)
C40 C33 C34 C39 -40.3(6)
N4 C33 C34 C35 -40.9(6)
C40 C33 C34 C35 145.4(4)
C39 C34 C35 C36 -1.2(7)
C33 C34 C35 C36 173.2(5)
C34 C35 C36 C37 1.8(9)
C35 C36 C37 C38 -1.1(10)
C36 C37 C38 C39 -0.2(10)
C35 C34 C39 C38 -0.1(8)
C33 C34 C39 C38 -174.5(5)
C37 C38 C39 C34 0.8(9)
C26 N3 C40 C33 13.6(5)
Rh2 N3 C40 C33 -160.0(3)
C26 N3 C40 C41 -162.4(3)
Rh2 N3 C40 C41 24.0(4)
N4 C33 C40 N3 -17.1(6)
C34 C33 C40 N3 156.3(4)
N4 C33 C40 C41 158.3(4)
C34 C33 C40 C41 -28.2(6)
C45 C32 C41 C42 -0.2(6)
Rh2 C32 C41 C42 178.0(3)
C45 C32 C41 C40 170.4(4)
Rh2 C32 C41 C40 -11.4(4)
N3 C40 C41 C42 161.3(4)
C33 C40 C41 C42 -14.4(7)
N3 C40 C41 C32 -8.9(5)
C33 C40 C41 C32 175.4(4)
C32 C41 C42 C43 -0.1(7)
C40 C41 C42 C43 -169.7(4)
C41 C42 C43 C44 0.7(7)
C42 C43 C44 C45 -1.0(7)
C43 C44 C45 C32 0.7(7)
C41 C32 C45 C44 -0.1(6)
Rh2 C32 C45 C44 -178.0(3)
C20 C13 N2 C11 5.6(6)
C14 C13 N2 C11 -169.4(4)
C10 C11 N2 C13 -175.2(4)
C6 C11 N2 C13 9.3(6)
C40 C33 N4 C31 6.3(6)
C34 C33 N4 C31 -167.6(4)
C26 C31 N4 C33 7.0(6)
C30 C31 N4 C33 -179.1(4)
